data_7230868
loop_
_publ_author_name
'Wu, Xiang-Wen'
'Pan, Feng'
'Yin, Shi'
'Ge, Jing-Yuan'
'Jin, Guo-Xia'
'Wang, Peng'
'Ma, Jian-Ping'

_publ_section_title
;
 Solvent-induced structural transformation and magnetic modulation in 1D
 copper(ii) polymers based on a semi-rigid ligand containing
 4-amino-1,2,4-triazole
;
_journal_issue 28
_journal_name_full CrystEngComm
_journal_page_first 3955
_journal_paper_doi 10.1039/C8CE00820E
_journal_volume 20
_journal_year 2018
_chemical_formula_sum 'C21 H24 Br2 Cu N7 O1.5 S'
_chemical_formula_weight 653.89
_space_group_IT_number 33
_space_group_name_Hall 'P 2c -2n'
_space_group_name_H-M_alt 'P n a 21'
_symmetry_cell_setting orthorhombic
_symmetry_space_group_name_Hall 'P 2c -2n'
_symmetry_space_group_name_H-M 'P n a 21'
_atom_sites_solution_hydrogens geom
_atom_sites_solution_primary direct
_atom_sites_solution_secondary difmap
_audit_creation_method SHELXL-97
_audit_update_record
;
2017-11-17 deposited with the CCDC.
2018-06-13 downloaded from the CCDC.
;
_cell_angle_alpha 90.00
_cell_angle_beta 90.00
_cell_angle_gamma 90.00
_cell_formula_units_Z 4
_cell_length_a 8.7700(3)
_cell_length_b 14.9616(4)
_cell_length_c 20.7948(6)
_cell_measurement_reflns_used 3611
_cell_measurement_temperature 100.01(10)
_cell_measurement_theta_max 70.7940
_cell_measurement_theta_min 5.1640
_cell_volume 2728.55(14)
_computing_cell_refinement 'CrysAlisPro 1.171.38.41 (Rigaku OD, 2015)'
_computing_data_collection 'CrysAlisPro 1.171.38.41 (Rigaku OD, 2015)'
_computing_data_reduction 'CrysAlisPro 1.171.38.41 (Rigaku OD, 2015)'
_computing_structure_refinement 'SHELXL-97 (Sheldrick, 1997)'
_computing_structure_solution 'SHELXS-97 (Sheldrick, 1990)'
_diffrn_ambient_environment N~2~
_diffrn_ambient_temperature 100.01(10)
_diffrn_detector 'CCD plate'
_diffrn_detector_area_resol_mean 16.0793
_diffrn_detector_type Eos
_diffrn_measured_fraction_theta_full 0.982
_diffrn_measured_fraction_theta_max 0.982
_diffrn_measurement_device 'four-circle diffractometer'
_diffrn_measurement_device_type 'SuperNova, Dual, Cu at zero, Eos'
_diffrn_measurement_method '\w scans'
_diffrn_radiation_monochromator mirror
_diffrn_radiation_probe x-ray
_diffrn_radiation_type 'Cu K\a'
_diffrn_radiation_wavelength 1.54184
_diffrn_reflns_av_R_equivalents 0.0230
_diffrn_reflns_av_sigmaI/netI 0.0303
_diffrn_reflns_limit_h_max 9
_diffrn_reflns_limit_h_min -10
_diffrn_reflns_limit_k_max 18
_diffrn_reflns_limit_k_min -17
_diffrn_reflns_limit_l_max 16
_diffrn_reflns_limit_l_min -25
_diffrn_reflns_number 6415
_diffrn_reflns_theta_full 70.94
_diffrn_reflns_theta_max 70.94
_diffrn_reflns_theta_min 3.64
_diffrn_source 'micro-focus sealed X-ray tube'
_diffrn_source_type 'SuperNova (Cu) X-ray Source'
_diffrn_standards_decay_% none
_diffrn_standards_interval_count 1.00
_diffrn_standards_interval_time 1.00
_diffrn_standards_number 6922
_exptl_absorpt_coefficient_mu 5.514
_exptl_absorpt_correction_T_max 1.00000
_exptl_absorpt_correction_T_min 0.50251
_exptl_absorpt_correction_type multi-scan
_exptl_absorpt_process_details
;
CrysAlisPro 1.171.38.41 (Rigaku Oxford Diffraction, 2015)
Empirical absorption correction using spherical harmonics,
 implemented in SCALE3 ABSPACK scaling algorithm.
;
_exptl_crystal_colour 'clear light green'
_exptl_crystal_density_diffrn 1.592
_exptl_crystal_density_method 'not measured'
_exptl_crystal_description needle
_exptl_crystal_F_000 1304
_exptl_crystal_size_max 0.230
_exptl_crystal_size_mid 0.060
_exptl_crystal_size_min 0.050
_refine_diff_density_max 1.355
_refine_diff_density_min -1.348
_refine_diff_density_rms 0.146
_refine_ls_abs_structure_details 'Flack H D (1983), Acta Cryst. A39, 876-881'
_refine_ls_abs_structure_Flack 0.00
_refine_ls_extinction_method none
_refine_ls_goodness_of_fit_ref 1.096
_refine_ls_hydrogen_treatment constr
_refine_ls_matrix_type full
_refine_ls_number_parameters 318
_refine_ls_number_reflns 3364
_refine_ls_number_restraints 4
_refine_ls_restrained_S_all 1.096
_refine_ls_R_factor_all 0.0564
_refine_ls_R_factor_gt 0.0552
_refine_ls_shift/su_max 0.000
_refine_ls_shift/su_mean 0.000
_refine_ls_structure_factor_coef Fsqd
_refine_ls_weighting_details 'calc w=1/[\s^2^(Fo^2^)+(0.0976P)^2^+7.2316P] where P=(Fo^2^+2Fc^2^)/3'
_refine_ls_weighting_scheme calc
_refine_ls_wR_factor_gt 0.1563
_refine_ls_wR_factor_ref 0.1579
_reflns_number_gt 3257
_reflns_number_total 3364
_reflns_threshold_expression >2sigma(I)
_cod_data_source_file c8ce00820e2.cif
_cod_data_source_block exp_1609
_cod_depositor_comments 'Adding full bibliography for 7230867--7230871.cif.'
_cod_original_cell_volume 2728.55(13)
_cod_original_formula_sum 'C21 H24 Br2 Cu N7 O1.50 S'
_cod_database_code 7230868
_oxdiff_exptl_absorpt_empirical_full_min 0.627
_oxdiff_exptl_absorpt_empirical_full_max 1.598
_oxdiff_exptl_absorpt_empirical_details
;
Empirical correction (ABSPACK) includes:
- Absorption correction using spherical harmonics
- Frame scaling
;

loop_
_symmetry_equiv_pos_as_xyz
'x, y, z'
'-x, -y, z+1/2'
'-x+1/2, y+1/2, z+1/2'
'x+1/2, -y+1/2, z'

loop_
_atom_site_label
_atom_site_type_symbol
_atom_site_fract_x
_atom_site_fract_y
_atom_site_fract_z
_atom_site_U_iso_or_equiv
_atom_site_adp_type
_atom_site_occupancy
_atom_site_symmetry_multiplicity
_atom_site_calc_flag
_atom_site_refinement_flags
Br1 Br 0.58987(17) 0.02120(7) 0.43780(6) 0.0607(4) Uani 1 1 d .
Br2 Br 0.99975(11) -0.02065(5) 0.28241(6) 0.0384(3) Uani 1 1 d .
C1 C 0.8754(11) 0.1949(6) 0.3851(5) 0.0350(19) Uani 1 1 d .
H1 H 0.9450 0.1772 0.4164 0.042 Uiso 1 1 calc R
C2 C 0.8513(10) 0.2863(5) 0.3751(5) 0.0333(18) Uani 1 1 d .
H2A H 0.9051 0.3282 0.3992 0.040 Uiso 1 1 calc R
C3 C 0.7511(10) 0.3134(5) 0.3309(4) 0.0292(17) Uani 1 1 d .
H3 H 0.7315 0.3740 0.3255 0.035 Uiso 1 1 calc R
C4 C 0.6745(9) 0.2492(5) 0.2920(4) 0.0293(17) Uani 1 1 d .
C5 C 0.7064(9) 0.1576(5) 0.3044(4) 0.0269(16) Uani 1 1 d .
C6 C 0.6287(10) 0.0922(5) 0.2663(4) 0.0290(17) Uani 1 1 d .
H6 H 0.6463 0.0318 0.2736 0.035 Uiso 1 1 calc R
C7 C 0.5311(10) 0.1171(5) 0.2203(4) 0.0306(18) Uani 1 1 d .
H7 H 0.4829 0.0734 0.1958 0.037 Uiso 1 1 calc R
C8 C 0.4989(9) 0.2090(5) 0.2077(4) 0.0256(16) Uani 1 1 d .
C9 C 0.5709(9) 0.2734(5) 0.2440(4) 0.0287(17) Uani 1 1 d .
H9 H 0.5504 0.3334 0.2365 0.034 Uiso 1 1 calc R
C10 C 0.3811(9) 0.2272(5) 0.1571(4) 0.0254(16) Uani 1 1 d .
C11 C 0.2304(10) 0.2933(5) 0.0890(4) 0.0280(17) Uani 1 1 d .
C12 C 0.0298(10) 0.3069(6) -0.0080(4) 0.0317(18) Uani 1 1 d .
H12A H -0.0184 0.2608 0.0177 0.038 Uiso 1 1 calc R
H12B H -0.0500 0.3431 -0.0271 0.038 Uiso 1 1 calc R
C13 C 0.1202(8) 0.2645(5) -0.0597(4) 0.0250(15) Uani 1 1 d .
C14 C 0.2052(9) 0.3125(5) -0.1041(4) 0.0298(17) Uani 1 1 d .
H14 H 0.2127 0.3743 -0.1005 0.036 Uiso 1 1 calc R
C15 C 0.2790(10) 0.2684(6) -0.1537(4) 0.0342(19) Uani 1 1 d .
H15 H 0.3356 0.3003 -0.1837 0.041 Uiso 1 1 calc R
C16 C 0.2678(10) 0.1781(6) -0.1580(4) 0.0318(18) Uani 1 1 d .
H16 H 0.3155 0.1489 -0.1920 0.038 Uiso 1 1 calc R
C17 C 0.1150(8) 0.1717(5) -0.0670(4) 0.0231(15) Uani 1 1 d .
H17 H 0.0582 0.1383 -0.0379 0.028 Uiso 1 1 calc R
C18 C 0.980(2) 0.0420(9) 0.5061(10) 0.079(5) Uani 1 1 d .
H18 H 0.8952 0.0180 0.5264 0.095 Uiso 1 1 calc R
C20 C 1.232(3) 0.1217(15) 0.5210(9) 0.136(10) Uani 1 1 d D
H20A H 1.2593 0.0871 0.4839 0.203 Uiso 1 1 calc R
H20B H 1.3052 0.1122 0.5545 0.203 Uiso 1 1 calc R
H20C H 1.2294 0.1839 0.5098 0.203 Uiso 1 1 calc R
C21 C 1.029(4) 0.1078(14) 0.6120(10) 0.163(12) Uani 1 1 d .
H21A H 0.9311 0.0807 0.6192 0.245 Uiso 1 1 calc R
H21B H 1.0222 0.1708 0.6203 0.245 Uiso 1 1 calc R
H21C H 1.1027 0.0815 0.6402 0.245 Uiso 1 1 calc R
C22 C 0.609(4) 0.0870(16) 0.6252(10) 0.083(10) Uani 0.50 1 d PD
H22A H 0.6959 0.0472 0.6242 0.100 Uiso 0.50 1 calc PR
H22B H 0.5166 0.0516 0.6204 0.100 Uiso 0.50 1 calc PR
C23 C 0.605(4) 0.1390(19) 0.6887(14) 0.085(10) Uani 0.50 1 d PD
H23A H 0.6726 0.1893 0.6859 0.127 Uiso 0.50 1 calc PR
H23B H 0.6368 0.1006 0.7232 0.127 Uiso 0.50 1 calc PR
H23C H 0.5031 0.1597 0.6968 0.127 Uiso 0.50 1 calc PR
Cu1 Cu 0.82606(15) 0.00289(8) 0.37423(7) 0.0316(3) Uani 1 1 d .
N1 N 0.8027(9) 0.1327(5) 0.3518(4) 0.0345(17) Uani 1 1 d .
N2 N 0.2952(8) 0.1659(5) 0.1324(3) 0.0296(14) Uani 1 1 d .
N3 N 0.1967(8) 0.2062(5) 0.0887(3) 0.0295(15) Uani 1 1 d .
N4 N 0.3456(9) 0.3094(5) 0.1315(3) 0.0317(16) Uani 1 1 d .
N5 N 0.4097(10) 0.3945(5) 0.1362(4) 0.0382(18) Uani 1 1 d .
H5A H 0.4049 0.4147 0.1760 0.046 Uiso 1 1 d R
H5B H 0.5068 0.3932 0.1255 0.046 Uiso 1 1 d R
N6 N 0.1890(8) 0.1292(5) -0.1142(3) 0.0304(15) Uani 1 1 d .
N7 N 1.075(2) 0.0931(8) 0.5443(7) 0.103(6) Uani 1 1 d D
O1 O 0.9935(13) 0.0252(5) 0.4518(5) 0.076(4) Uani 1 1 d .
O2 O 0.619(4) 0.1503(13) 0.5758(11) 0.101(8) Uani 0.50 1 d PD
H2 H 0.6214 0.1247 0.5410 0.151 Uiso 0.50 1 calc PR
S1 S 0.1491(3) 0.37770(14) 0.04433(11) 0.0360(5) Uani 1 1 d .

loop_
_atom_site_aniso_label
_atom_site_aniso_U_11
_atom_site_aniso_U_22
_atom_site_aniso_U_33
_atom_site_aniso_U_23
_atom_site_aniso_U_13
_atom_site_aniso_U_12
Br1 0.0896(9) 0.0340(5) 0.0585(7) 0.0195(5) 0.0422(7) 0.0206(5)
Br2 0.0497(5) 0.0258(4) 0.0397(5) 0.0068(4) 0.0068(4) 0.0033(3)
C1 0.049(5) 0.023(4) 0.032(5) 0.001(4) 0.001(4) 0.002(3)
C2 0.050(5) 0.018(3) 0.032(4) -0.005(4) -0.007(4) -0.006(3)
C3 0.035(4) 0.019(3) 0.033(4) -0.002(3) 0.005(4) -0.004(3)
C4 0.043(4) 0.021(3) 0.024(4) -0.002(3) 0.014(4) -0.007(3)
C5 0.036(4) 0.020(3) 0.025(4) 0.004(3) -0.001(3) -0.008(3)
C6 0.050(4) 0.015(3) 0.021(4) 0.002(3) 0.006(3) 0.001(3)
C7 0.046(5) 0.016(3) 0.030(4) 0.000(3) -0.002(4) 0.000(3)
C8 0.036(4) 0.019(3) 0.022(4) 0.002(3) 0.009(3) -0.002(3)
C9 0.043(4) 0.023(3) 0.020(4) 0.003(3) 0.008(4) -0.005(3)
C10 0.036(4) 0.021(3) 0.019(4) -0.001(3) 0.008(3) 0.003(3)
C11 0.043(4) 0.019(3) 0.022(4) -0.004(3) 0.011(4) 0.001(3)
C12 0.039(4) 0.034(4) 0.023(4) -0.001(4) 0.002(4) 0.011(3)
C13 0.027(3) 0.025(3) 0.023(4) 0.001(3) -0.009(3) 0.006(3)
C14 0.035(4) 0.022(3) 0.032(4) 0.000(3) -0.004(4) -0.001(3)
C15 0.045(5) 0.030(4) 0.028(4) -0.005(4) 0.011(4) -0.010(4)
C16 0.042(4) 0.032(4) 0.022(4) -0.005(4) 0.006(4) -0.004(4)
C17 0.023(3) 0.022(3) 0.024(4) 0.002(3) -0.001(3) 0.000(3)
C18 0.105(12) 0.040(6) 0.092(13) 0.009(8) 0.011(10) -0.007(7)
C20 0.24(3) 0.103(16) 0.061(11) -0.002(11) 0.028(16) 0.05(2)
C21 0.35(4) 0.067(10) 0.075(13) -0.021(11) -0.01(2) -0.010(18)
C22 0.11(2) 0.075(18) 0.061(16) 0.041(15) -0.015(16) -0.053(17)
C23 0.11(2) 0.063(15) 0.08(2) -0.031(17) -0.044(19) 0.040(16)
Cu1 0.0476(7) 0.0223(5) 0.0250(6) 0.0029(5) -0.0033(6) -0.0003(5)
N1 0.053(4) 0.026(4) 0.024(3) 0.003(3) -0.003(3) 0.000(3)
N2 0.040(4) 0.028(3) 0.020(3) -0.005(3) 0.003(3) 0.005(3)
N3 0.046(4) 0.022(3) 0.021(3) -0.002(3) -0.002(3) 0.008(3)
N4 0.056(4) 0.019(3) 0.020(3) 0.003(3) 0.002(3) 0.001(3)
N5 0.065(5) 0.023(3) 0.027(4) 0.000(3) 0.001(4) -0.001(3)
N6 0.040(3) 0.026(3) 0.025(4) 0.000(3) 0.001(3) 0.001(3)
N7 0.199(16) 0.051(7) 0.059(8) 0.008(6) -0.056(10) -0.023(9)
O1 0.139(10) 0.033(4) 0.057(6) 0.004(4) -0.067(6) -0.009(4)
O2 0.16(2) 0.058(11) 0.090(16) 0.003(13) 0.013(17) -0.018(14)
S1 0.0627(13) 0.0228(9) 0.0225(9) -0.0010(8) -0.0013(10) 0.0100(9)

loop_
_atom_type_symbol
_atom_type_description
_atom_type_scat_dispersion_real
_atom_type_scat_dispersion_imag
_atom_type_scat_source
C C 0.0181 0.0091 'International Tables Vol C Tables 4.2.6.8 and 6.1.1.4'
H H 0.0000 0.0000 'International Tables Vol C Tables 4.2.6.8 and 6.1.1.4'
Br Br -0.6763 1.2805 'International Tables Vol C Tables 4.2.6.8 and 6.1.1.4'
Cu Cu -1.9646 0.5888 'International Tables Vol C Tables 4.2.6.8 and 6.1.1.4'
N N 0.0311 0.0180 'International Tables Vol C Tables 4.2.6.8 and 6.1.1.4'
O O 0.0492 0.0322 'International Tables Vol C Tables 4.2.6.8 and 6.1.1.4'
S S 0.3331 0.5567 'International Tables Vol C Tables 4.2.6.8 and 6.1.1.4'

loop_
_geom_angle_atom_site_label_1
_geom_angle_atom_site_label_2
_geom_angle_atom_site_label_3
_geom_angle
_geom_angle_site_symmetry_1
_geom_angle_site_symmetry_3
N1 C1 C2 122.5(9) . .
N1 C1 H1 118.8 . .
C2 C1 H1 118.8 . .
C3 C2 C1 119.9(8) . .
C3 C2 H2A 120.1 . .
C1 C2 H2A 120.1 . .
C2 C3 C4 119.8(7) . .
C2 C3 H3 120.1 . .
C4 C3 H3 120.1 . .
C9 C4 C5 120.5(7) . .
C9 C4 C3 122.6(7) . .
C5 C4 C3 116.9(8) . .
N1 C5 C4 121.5(8) . .
N1 C5 C6 120.9(7) . .
C4 C5 C6 117.6(7) . .
C7 C6 C5 120.7(7) . .
C7 C6 H6 119.6 . .
C5 C6 H6 119.6 . .
C6 C7 C8 121.7(8) . .
C6 C7 H7 119.2 . .
C8 C7 H7 119.2 . .
C9 C8 C7 118.9(8) . .
C9 C8 C10 125.0(7) . .
C7 C8 C10 116.1(7) . .
C8 C9 C4 120.6(7) . .
C8 C9 H9 119.7 . .
C4 C9 H9 119.7 . .
N2 C10 N4 110.4(7) . .
N2 C10 C8 123.4(7) . .
N4 C10 C8 126.1(7) . .
N3 C11 N4 109.8(7) . .
N3 C11 S1 128.4(7) . .
N4 C11 S1 121.8(6) . .
C13 C12 S1 111.8(6) . .
C13 C12 H12A 109.3 . .
S1 C12 H12A 109.3 . .
C13 C12 H12B 109.3 . .
S1 C12 H12B 109.3 . .
H12A C12 H12B 107.9 . .
C14 C13 C17 117.4(8) . .
C14 C13 C12 123.3(7) . .
C17 C13 C12 119.2(8) . .
C15 C14 C13 120.0(7) . .
C15 C14 H14 120.0 . .
C13 C14 H14 120.0 . .
C16 C15 C14 119.4(8) . .
C16 C15 H15 120.3 . .
C14 C15 H15 120.3 . .
C15 C16 N6 121.9(8) . .
C15 C16 H16 119.0 . .
N6 C16 H16 119.0 . .
N6 C17 C13 122.4(7) . .
N6 C17 H17 118.8 . .
C13 C17 H17 118.8 . .
O1 C18 N7 128.1(17) . .
O1 C18 H18 115.9 . .
N7 C18 H18 115.9 . .
N7 C20 H20A 109.5 . .
N7 C20 H20B 109.5 . .
H20A C20 H20B 109.5 . .
N7 C20 H20C 109.5 . .
H20A C20 H20C 109.5 . .
H20B C20 H20C 109.5 . .
N7 C21 H21A 109.5 . .
N7 C21 H21B 109.5 . .
H21A C21 H21B 109.5 . .
N7 C21 H21C 109.5 . .
H21A C21 H21C 109.5 . .
H21B C21 H21C 109.5 . .
O2 C22 C23 107(2) . .
O2 C22 H22A 110.4 . .
C23 C22 H22A 110.4 . .
O2 C22 H22B 110.4 . .
C23 C22 H22B 110.4 . .
H22A C22 H22B 108.6 . .
C22 C23 H23A 109.5 . .
C22 C23 H23B 109.5 . .
H23A C23 H23B 109.5 . .
C22 C23 H23C 109.5 . .
H23A C23 H23C 109.5 . .
H23B C23 H23C 109.5 . .
N6 Cu1 N1 168.3(3) 2_655 .
N6 Cu1 O1 96.1(3) 2_655 .
N1 Cu1 O1 95.3(3) . .
N6 Cu1 Br2 89.6(2) 2_655 .
N1 Cu1 Br2 91.2(2) . .
O1 Cu1 Br2 100.2(4) . .
N6 Cu1 Br1 89.4(2) 2_655 .
N1 Cu1 Br1 86.1(2) . .
O1 Cu1 Br1 98.6(4) . .
Br2 Cu1 Br1 161.19(8) . .
C1 N1 C5 119.3(8) . .
C1 N1 Cu1 120.6(6) . .
C5 N1 Cu1 120.0(6) . .
C10 N2 N3 108.3(7) . .
C11 N3 N2 106.4(7) . .
C11 N4 C10 105.1(7) . .
C11 N4 N5 120.3(7) . .
C10 N4 N5 134.2(8) . .
N4 N5 H5A 111.1 . .
N4 N5 H5B 110.6 . .
H5A N5 H5B 106.9 . .
C17 N6 C16 118.9(7) . .
C17 N6 Cu1 121.8(5) . 2_654
C16 N6 Cu1 119.1(6) . 2_654
C18 N7 C21 117(2) . .
C18 N7 C20 121.2(17) . .
C21 N7 C20 120.8(17) . .
C18 O1 Cu1 132.6(14) . .
C22 O2 H2 109.5 . .
C11 S1 C12 97.6(4) . .

loop_
_geom_bond_atom_site_label_1
_geom_bond_atom_site_label_2
_geom_bond_distance
_geom_bond_site_symmetry_2
Br1 Cu1 2.4725(18) .
Br2 Cu1 2.4679(18) .
C1 N1 1.324(12) .
C1 C2 1.400(11) .
C1 H1 0.9300 .
C2 C3 1.335(13) .
C2 H2A 0.9300 .
C3 C4 1.424(11) .
C3 H3 0.9300 .
C4 C9 1.397(12) .
C4 C5 1.423(11) .
C5 N1 1.350(11) .
C5 C6 1.432(11) .
C6 C7 1.337(12) .
C6 H6 0.9300 .
C7 C8 1.428(10) .
C7 H7 0.9300 .
C8 C9 1.376(11) .
C8 C10 1.500(12) .
C9 H9 0.9300 .
C10 N2 1.294(11) .
C10 N4 1.376(10) .
C11 N3 1.337(10) .
C11 N4 1.364(11) .
C11 S1 1.722(9) .
C12 C13 1.478(11) .
C12 S1 1.844(10) .
C12 H12A 0.9700 .
C12 H12B 0.9700 .
C13 C14 1.387(12) .
C13 C17 1.397(10) .
C14 C15 1.385(12) .
C14 H14 0.9300 .
C15 C16 1.357(12) .
C15 H15 0.9300 .
C16 N6 1.357(11) .
C16 H16 0.9300 .
C17 N6 1.338(10) .
C17 H17 0.9300 .
C18 O1 1.16(2) .
C18 N7 1.38(2) .
C18 H18 0.9300 .
C20 N7 1.515(10) .
C20 H20A 0.9600 .
C20 H20B 0.9600 .
C20 H20C 0.9600 .
C21 N7 1.48(3) .
C21 H21A 0.9600 .
C21 H21B 0.9600 .
C21 H21C 0.9600 .
C22 O2 1.400(10) .
C22 C23 1.533(10) .
C22 H22A 0.9700 .
C22 H22B 0.9700 .
C23 H23A 0.9600 .
C23 H23B 0.9600 .
C23 H23C 0.9600 .
Cu1 N6 1.996(7) 2_655
Cu1 N1 2.007(7) .
Cu1 O1 2.207(8) .
N2 N3 1.391(10) .
N4 N5 1.394(10) .
N5 H5A 0.8813 .
N5 H5B 0.8808 .
N6 Cu1 1.996(7) 2_654
O2 H2 0.8200 .
